data_2014341
loop_
_publ_author_name
'Schmidt, Martin U.'
'Schmiermund, Torsten'
'Bolte, Michael'

_publ_section_title
;
 Disodium 2,5-bis(phenylamino)terephthalate decahydrate, an
 intermediate in the industrial synthesis of quinacridone pigments
;
_journal_coeditor_code GD1425
_journal_issue 2
_journal_name_full 'Acta Crystallographica Section C'
_journal_page_first m37
_journal_page_last m40
_journal_paper_doi 10.1107/S0108270105040114
_journal_volume 62
_journal_year 2006
_chemical_formula_moiety '2Na +, C20 H14 N2 O4 2-, 10H2 O1'
_chemical_formula_sum 'C20 H34 N2 Na2 O14'
_chemical_formula_weight 572.47
_chemical_name_systematic
;
Disodium 2,5-dianilinoterephthalate decahydrate
;
_space_group_IT_number 2
_symmetry_cell_setting triclinic
_symmetry_space_group_name_Hall '-P 1'
_symmetry_space_group_name_H-M 'P -1'
_atom_sites_solution_hydrogens geom
_atom_sites_solution_primary direct
_atom_sites_solution_secondary difmap
_audit_creation_method SHELXL-97
_cell_angle_alpha 110.550(6)
_cell_angle_beta 97.483(7)
_cell_angle_gamma 101.857(6)
_cell_formula_units_Z 2
_cell_length_a 8.7638(7)
_cell_length_b 12.4371(10)
_cell_length_c 13.5720(11)
_cell_measurement_reflns_used 21410
_cell_measurement_temperature 173(2)
_cell_measurement_theta_max 27.2
_cell_measurement_theta_min 3.6
_cell_volume 1322.1(2)
_computing_cell_refinement X-AREA
_computing_data_collection 'X-AREA (Stoe & Cie, 2001)'
_computing_data_reduction X-AREA
_computing_molecular_graphics
;
XP in SHELXTL-Plus (Sheldrick, 1991) and SCHAKAL (Keller, 1980)
;
_computing_publication_material 'SHELXL97 and PLATON (Spek, 2003)'
_computing_structure_refinement 'SHELXL97 (Sheldrick, 1997)'
_computing_structure_solution 'SHELXS97 (Sheldrick, 1990)'
_diffrn_ambient_temperature 173(2)
_diffrn_measured_fraction_theta_full 0.996
_diffrn_measured_fraction_theta_max 0.987
_diffrn_measurement_device_type 'Stoe IPDS-II two-circle'
_diffrn_measurement_method \w
_diffrn_radiation_monochromator graphite
_diffrn_radiation_source 'fine-focus sealed tube'
_diffrn_radiation_type MoK\a
_diffrn_radiation_wavelength 0.71073
_diffrn_reflns_av_R_equivalents 0.0780
_diffrn_reflns_av_sigmaI/netI 0.0478
_diffrn_reflns_limit_h_max 11
_diffrn_reflns_limit_h_min -11
_diffrn_reflns_limit_k_max 15
_diffrn_reflns_limit_k_min -15
_diffrn_reflns_limit_l_max 17
_diffrn_reflns_limit_l_min -17
_diffrn_reflns_number 21410
_diffrn_reflns_theta_full 25.00
_diffrn_reflns_theta_max 27.16
_diffrn_reflns_theta_min 3.63
_diffrn_standards_decay_% 0
_diffrn_standards_interval_time 0
_diffrn_standards_number 0
_exptl_absorpt_coefficient_mu 0.148
_exptl_absorpt_correction_T_max 0.9808
_exptl_absorpt_correction_T_min 0.9725
_exptl_absorpt_correction_type multi-scan
_exptl_absorpt_process_details '(MULABS; Spek, 2003; Blessing, 1995)'
_exptl_crystal_colour brown
_exptl_crystal_density_diffrn 1.438
_exptl_crystal_density_method 'not measured'
_exptl_crystal_description block
_exptl_crystal_F_000 604
_exptl_crystal_size_max 0.19
_exptl_crystal_size_mid 0.11
_exptl_crystal_size_min 0.09
_refine_diff_density_max 0.366
_refine_diff_density_min -0.350
_refine_ls_extinction_method none
_refine_ls_goodness_of_fit_ref 1.061
_refine_ls_hydrogen_treatment mixed
_refine_ls_matrix_type full
_refine_ls_number_parameters 427
_refine_ls_number_reflns 5789
_refine_ls_number_restraints 28
_refine_ls_restrained_S_all 1.060
_refine_ls_R_factor_all 0.0618
_refine_ls_R_factor_gt 0.0507
_refine_ls_shift/su_max 0.001
_refine_ls_shift/su_mean 0.000
_refine_ls_structure_factor_coef Fsqd
_refine_ls_weighting_details 'calc w=1/[\s^2^(Fo^2^)+(0.0765P)^2^+0.5265P] where P=(Fo^2^+2Fc^2^)/3'
_refine_ls_weighting_scheme calc
_refine_ls_wR_factor_gt 0.1342
_refine_ls_wR_factor_ref 0.1411
_reflns_number_gt 4837
_reflns_number_total 5789
_reflns_threshold_expression I>2\s(I)
_cod_data_source_file gd1425.cif
_cod_data_source_block I
_cod_original_cell_volume 1322.14(19)
_cod_database_code 2014341
_cod_database_fobs_code 2014341

loop_
_symmetry_equiv_pos_as_xyz
'x, y, z'
'-x, -y, -z'

loop_
_atom_site_label
_atom_site_fract_x
_atom_site_fract_y
_atom_site_fract_z
_atom_site_U_iso_or_equiv
_atom_site_adp_type
_atom_site_calc_flag
_atom_site_refinement_flags
_atom_site_occupancy
_atom_site_disorder_assembly
_atom_site_disorder_group
_atom_site_type_symbol
Na1 0.53040(8) 0.26076(6) 1.00816(5) 0.01921(17) Uani d . 1 . . Na
Na2 0.11567(9) 0.18887(7) 0.92297(6) 0.02589(19) Uani d . 1 . . Na
O1 0.68370(17) 0.10616(13) 1.00759(11) 0.0272(3) Uani d D 1 . . O
H1A 0.638(3) 0.059(2) 0.9435(12) 0.063(10) Uiso d D 1 . . H
H1B 0.7835(12) 0.127(2) 1.015(2) 0.047(8) Uiso d D 1 . . H
O2 0.61030(15) 0.25796(12) 0.84887(10) 0.0211(3) Uani d D 1 . . O
H2A 0.601(3) 0.3141(14) 0.8287(19) 0.037(7) Uiso d D 1 . . H
H2B 0.565(3) 0.1911(10) 0.7992(15) 0.037(7) Uiso d D 1 . . H
O3 0.41397(17) 0.25111(11) 1.15494(10) 0.0232(3) Uani d D 1 . . O
H3A 0.420(3) 0.1970(14) 1.1779(18) 0.036(7) Uiso d D 1 . . H
H3B 0.455(3) 0.3194(10) 1.2043(15) 0.041(7) Uiso d D 1 . . H
O4 0.69974(15) 0.45652(12) 1.11449(10) 0.0226(3) Uani d D 1 . . O
H4A 0.658(3) 0.465(3) 1.1683(15) 0.056(9) Uiso d D 1 . . H
H4B 0.7989(12) 0.465(2) 1.1320(19) 0.037(7) Uiso d D 1 . . H
O5 0.32948(16) 0.37672(11) 0.99626(10) 0.0212(3) Uani d D 1 . . O
H5A 0.349(3) 0.4215(19) 1.0624(8) 0.047(8) Uiso d D 1 . . H
H5B 0.322(3) 0.4160(19) 0.9573(15) 0.035(7) Uiso d D 1 . . H
O6 0.32014(15) 0.08084(11) 0.89872(10) 0.0203(3) Uani d D 1 . . O
H6A 0.347(3) 0.061(2) 0.8389(13) 0.047(8) Uiso d D 1 . . H
H6B 0.320(3) 0.0281(19) 0.9242(19) 0.044(8) Uiso d D 1 . . H
O7 0.09037(19) 0.22157(14) 1.10965(12) 0.0343(3) Uani d D 1 . . O
H7B 0.1895(14) 0.236(3) 1.133(2) 0.049(8) Uiso d D 1 . . H
O8 -0.07510(18) 0.00806(14) 0.87289(14) 0.0355(4) Uani d D 1 . . O
H8A -0.048(3) -0.048(2) 0.886(3) 0.079(12) Uiso d D 1 . . H
H8B -0.1679(17) -0.014(2) 0.8340(19) 0.039(7) Uiso d D 1 . . H
O9 -0.05840(17) 0.30603(14) 0.91775(13) 0.0309(3) Uani d D 1 . . O
H9A -0.029(4) 0.359(3) 0.893(4) 0.118(18) Uiso d D 1 . . H
H9B -0.1598(12) 0.284(2) 0.904(2) 0.046(8) Uiso d D 1 . . H
O1W 0.03178(17) 0.48841(14) 0.13037(12) 0.0307(3) Uani d D 1 . . O
H1WA 0.1278(17) 0.508(3) 0.166(2) 0.052(8) Uiso d D 1 . . H
H1WB 0.012(4) 0.424(2) 0.076(2) 0.121(18) Uiso d D 1 . . H
C1 0.49982(19) 0.84814(14) 0.59739(12) 0.0138(3) Uani d . 1 . . C
C2 0.39469(19) 0.83052(14) 0.50050(13) 0.0143(3) Uani d . 1 . . C
C3 0.39014(19) 0.73286(14) 0.40676(13) 0.0149(3) Uani d . 1 . . C
H3 0.3189 0.7194 0.3419 0.018 Uiso calc R 1 . . H
C4 0.48525(18) 0.65437(14) 0.40403(12) 0.0133(3) Uani d . 1 . . C
C5 0.59294(19) 0.67363(14) 0.50066(13) 0.0145(3) Uani d . 1 . . C
C6 0.59442(19) 0.76949(14) 0.59452(13) 0.0148(3) Uani d . 1 . . C
H6 0.6635 0.7817 0.6598 0.018 Uiso calc R 1 . . H
C11 0.51197(19) 0.94655(14) 0.70528(13) 0.0147(3) Uani d . 1 . . C
O11 0.44370(16) 1.02777(11) 0.70804(10) 0.0214(3) Uani d . 1 . . O
O12 0.58942(16) 0.94275(11) 0.78949(9) 0.0210(3) Uani d . 1 . . O
N21 0.30325(17) 0.90888(13) 0.49500(12) 0.0186(3) Uani d . 1 . . N
H21 0.325(3) 0.978(2) 0.554(2) 0.029(6) Uiso d . 1 . . H
C21 0.15037(19) 0.87519(15) 0.42758(13) 0.0158(3) Uani d . 1 . . C
C22 0.0993(2) 0.95982(18) 0.39655(18) 0.0279(4) Uani d . 1 . . C
H22 0.1709 1.0362 0.4157 0.033 Uiso calc R 1 . . H
C23 -0.0563(2) 0.93346(19) 0.33745(19) 0.0313(5) Uani d . 1 . . C
H23 -0.0900 0.9925 0.3179 0.038 Uiso calc R 1 . . H
C24 -0.1618(2) 0.82185(18) 0.30719(15) 0.0249(4) Uani d . 1 . . C
H24 -0.2674 0.8039 0.2668 0.030 Uiso calc R 1 . . H
C25 -0.1108(2) 0.73690(17) 0.33681(17) 0.0273(4) Uani d . 1 . . C
H25 -0.1822 0.6602 0.3164 0.033 Uiso calc R 1 . . H
C26 0.0433(2) 0.76245(16) 0.39595(16) 0.0230(4) Uani d . 1 . . C
H26 0.0763 0.7029 0.4151 0.028 Uiso calc R 1 . . H
C41 0.46847(19) 0.55337(14) 0.29684(13) 0.0146(3) Uani d . 1 . . C
O41 0.55209(15) 0.48038(11) 0.29349(10) 0.0202(3) Uani d . 1 . . O
O42 0.37382(15) 0.54691(11) 0.21424(10) 0.0209(3) Uani d . 1 . . O
N51 0.68861(18) 0.59750(13) 0.50526(12) 0.0188(3) Uani d . 1 . . N
H51 0.661(3) 0.526(3) 0.450(2) 0.036(7) Uiso d . 1 . . H
C51 0.83863(19) 0.62940(15) 0.57529(13) 0.0155(3) Uani d . 1 . . C
C52 0.9415(2) 0.74526(17) 0.62019(16) 0.0255(4) Uani d . 1 . . C
H52 0.9076 0.8081 0.6078 0.031 Uiso calc R 1 . . H
C53 1.0926(2) 0.76896(18) 0.68275(18) 0.0305(4) Uani d . 1 . . C
H53 1.1606 0.8480 0.7127 0.037 Uiso calc R 1 . . H
C54 1.1457(2) 0.67906(19) 0.70221(16) 0.0271(4) Uani d . 1 . . C
H54 1.2492 0.6958 0.7450 0.032 Uiso calc R 1 . . H
C55 1.0444(2) 0.56394(18) 0.65779(16) 0.0265(4) Uani d . 1 . . C
H55 1.0796 0.5014 0.6699 0.032 Uiso calc R 1 . . H
C56 0.8916(2) 0.53892(16) 0.59562(15) 0.0218(4) Uani d . 1 . . C
H56 0.8233 0.4600 0.5670 0.026 Uiso calc R 1 . . H

loop_
_atom_site_aniso_label
_atom_site_aniso_U_11
_atom_site_aniso_U_22
_atom_site_aniso_U_33
_atom_site_aniso_U_12
_atom_site_aniso_U_13
_atom_site_aniso_U_23
Na1 0.0218(3) 0.0168(3) 0.0137(3) 0.0013(3) 0.0035(3) 0.0021(3)
Na2 0.0222(4) 0.0216(4) 0.0316(4) 0.0048(3) 0.0068(3) 0.0080(3)
O1 0.0288(7) 0.0285(7) 0.0182(6) 0.0071(6) 0.0033(5) 0.0030(6)
O2 0.0252(6) 0.0179(6) 0.0154(6) 0.0009(5) 0.0020(5) 0.0047(5)
O3 0.0352(7) 0.0146(6) 0.0168(6) 0.0038(5) 0.0052(5) 0.0046(5)
O4 0.0197(6) 0.0248(7) 0.0171(6) 0.0024(5) 0.0027(5) 0.0036(5)
O5 0.0255(6) 0.0182(6) 0.0163(6) 0.0043(5) 0.0022(5) 0.0041(5)
O6 0.0224(6) 0.0183(6) 0.0168(6) 0.0048(5) 0.0039(5) 0.0032(5)
O7 0.0368(8) 0.0353(8) 0.0273(7) 0.0059(7) 0.0008(6) 0.0124(6)
O8 0.0250(7) 0.0277(8) 0.0467(9) 0.0002(6) -0.0024(6) 0.0137(7)
O9 0.0231(7) 0.0291(8) 0.0373(8) 0.0058(6) -0.0004(6) 0.0121(6)
O1W 0.0234(7) 0.0367(8) 0.0284(7) 0.0053(6) 0.0035(6) 0.0110(7)
C1 0.0149(7) 0.0112(7) 0.0112(7) 0.0012(6) 0.0020(6) 0.0013(6)
C2 0.0142(7) 0.0125(7) 0.0146(7) 0.0036(6) 0.0016(6) 0.0039(6)
C3 0.0149(7) 0.0159(8) 0.0105(7) 0.0026(6) -0.0009(6) 0.0031(6)
C4 0.0137(7) 0.0126(7) 0.0110(7) 0.0026(6) 0.0025(5) 0.0019(6)
C5 0.0143(7) 0.0123(7) 0.0142(7) 0.0024(6) 0.0012(6) 0.0032(6)
C6 0.0166(7) 0.0144(7) 0.0102(7) 0.0035(6) -0.0010(6) 0.0027(6)
C11 0.0160(7) 0.0124(7) 0.0119(7) 0.0026(6) 0.0019(6) 0.0013(6)
O11 0.0273(6) 0.0164(6) 0.0151(6) 0.0099(5) -0.0001(5) -0.0007(5)
O12 0.0294(7) 0.0189(6) 0.0107(5) 0.0086(5) -0.0001(5) 0.0015(5)
N21 0.0195(7) 0.0133(7) 0.0160(7) 0.0068(6) -0.0037(5) -0.0011(6)
C21 0.0164(7) 0.0173(8) 0.0122(7) 0.0063(6) 0.0016(6) 0.0036(6)
C22 0.0207(9) 0.0217(9) 0.0412(11) 0.0010(7) -0.0039(8) 0.0188(9)
C23 0.0227(9) 0.0316(11) 0.0445(12) 0.0070(8) -0.0039(8) 0.0247(10)
C24 0.0178(8) 0.0286(10) 0.0239(9) 0.0059(7) -0.0032(7) 0.0078(8)
C25 0.0192(9) 0.0189(9) 0.0356(11) 0.0017(7) 0.0003(7) 0.0050(8)
C26 0.0206(8) 0.0160(8) 0.0308(10) 0.0057(7) 0.0015(7) 0.0083(7)
C41 0.0153(7) 0.0130(7) 0.0117(7) 0.0011(6) 0.0026(6) 0.0019(6)
O41 0.0245(6) 0.0165(6) 0.0151(6) 0.0098(5) 0.0008(5) -0.0003(5)
O42 0.0255(6) 0.0193(6) 0.0118(5) 0.0070(5) -0.0020(5) 0.0006(5)
N51 0.0197(7) 0.0143(7) 0.0163(7) 0.0074(6) -0.0028(6) -0.0002(6)
C51 0.0165(7) 0.0182(8) 0.0108(7) 0.0060(6) 0.0020(6) 0.0040(6)
C52 0.0233(9) 0.0166(8) 0.0323(10) 0.0056(7) -0.0025(7) 0.0073(7)
C53 0.0231(9) 0.0197(9) 0.0378(11) 0.0011(7) -0.0049(8) 0.0053(8)
C54 0.0195(8) 0.0306(10) 0.0253(9) 0.0059(7) -0.0054(7) 0.0082(8)
C55 0.0258(9) 0.0269(10) 0.0294(10) 0.0095(8) -0.0012(7) 0.0152(8)
C56 0.0223(8) 0.0172(8) 0.0249(9) 0.0036(7) 0.0002(7) 0.0096(7)

loop_
_atom_type_symbol
_atom_type_description
_atom_type_scat_dispersion_real
_atom_type_scat_dispersion_imag
_atom_type_scat_source
C C 0.0033 0.0016 'International Tables Vol C Tables 4.2.6.8 and 6.1.1.4'
H H 0.0000 0.0000 'International Tables Vol C Tables 4.2.6.8 and 6.1.1.4'
N N 0.0061 0.0033 'International Tables Vol C Tables 4.2.6.8 and 6.1.1.4'
Na Na 0.0362 0.0249 'International Tables Vol C Tables 4.2.6.8 and 6.1.1.4'
O O 0.0106 0.0060 'International Tables Vol C Tables 4.2.6.8 and 6.1.1.4'

loop_
_geom_angle_atom_site_label_1
_geom_angle_atom_site_label_2
_geom_angle_atom_site_label_3
_geom_angle
O2 Na1 O3 172.29(5)
O2 Na1 O4 93.61(5)
O3 Na1 O4 92.21(5)
O2 Na1 O6 87.91(5)
O3 Na1 O6 85.44(5)
O4 Na1 O6 169.36(6)
O2 Na1 O5 95.27(5)
O3 Na1 O5 80.58(5)
O4 Na1 O5 81.63(5)
O6 Na1 O5 87.75(5)
O2 Na1 O1 87.81(5)
O3 Na1 O1 94.99(5)
O4 Na1 O1 109.64(5)
O6 Na1 O1 80.93(5)
O5 Na1 O1 168.17(5)
O2 Na1 Na2 100.70(4)
O3 Na1 Na2 71.77(4)
O4 Na1 Na2 125.15(4)
O6 Na1 Na2 44.32(4)
O5 Na1 Na2 44.75(3)
O1 Na1 Na2 123.45(4)
O2 Na1 H4A 112.1(4)
O3 Na1 H4A 73.4(3)
O4 Na1 H4A 18.9(3)
O6 Na1 H4A 155.4(3)
O5 Na1 H4A 76.7(6)
O1 Na1 H4A 112.7(6)
Na2 Na1 H4A 114.9(5)
O8 Na2 O9 97.88(6)
O8 Na2 O6 88.77(6)
O9 Na2 O6 167.29(6)
O8 Na2 O5 172.95(7)
O9 Na2 O5 85.88(5)
O6 Na2 O5 88.70(5)
O8 Na2 O7 86.00(6)
O9 Na2 O7 88.40(6)
O6 Na2 O7 102.93(6)
O5 Na2 O7 88.15(6)
O8 Na2 Na1 129.74(5)
O9 Na2 Na1 132.02(5)
O6 Na2 Na1 43.91(3)
O5 Na2 Na1 46.14(4)
O7 Na2 Na1 89.35(5)
O8 Na2 H7B 97.2(6)
O9 Na2 H7B 101.3(5)
O6 Na2 H7B 88.5(5)
O5 Na2 H7B 76.2(6)
O7 Na2 H7B 18.5(3)
Na1 Na2 H7B 70.9(3)
Na1 O1 H1A 95(2)
Na1 O1 H1B 118(2)
H1A O1 H1B 111.3(16)
Na1 O2 H2A 117.9(18)
Na1 O2 H2B 108.8(18)
H2A O2 H2B 111.0(15)
Na1 O3 H3A 120.5(18)
Na1 O3 H3B 103.7(18)
H3A O3 H3B 111.2(15)
Na1 O4 H4A 95(2)
Na1 O4 H4B 118.4(19)
H4A O4 H4B 110.9(15)
Na2 O5 Na1 89.11(5)
Na2 O5 H5A 120.1(19)
Na1 O5 H5A 98.0(19)
Na2 O5 H5B 110.8(17)
Na1 O5 H5B 127.0(18)
H5A O5 H5B 111.0(15)
Na1 O6 Na2 91.77(5)
Na1 O6 H6A 102(2)
Na2 O6 H6A 118.0(18)
Na1 O6 H6B 110.5(19)
Na2 O6 H6B 119.8(18)
H6A O6 H6B 111.2(16)
Na2 O7 H7B 94(2)
Na2 O8 H8A 119(2)
Na2 O8 H8B 127.7(17)
H8A O8 H8B 112.7(17)
Na2 O9 H9A 115(3)
Na2 O9 H9B 126.8(19)
H9A O9 H9B 109.2(16)
H1WA O1W H1WB 111.1(17)
C6 C1 C2 118.91(14)
C6 C1 C11 117.82(14)
C2 C1 C11 123.25(15)
N21 C2 C3 119.86(14)
N21 C2 C1 122.52(15)
C3 C2 C1 117.56(15)
C4 C3 C2 123.42(14)
C4 C3 H3 118.3
C2 C3 H3 118.3
C3 C4 C5 118.94(14)
C3 C4 C41 117.61(14)
C5 C4 C41 123.45(15)
N51 C5 C6 120.07(14)
N51 C5 C4 122.39(15)
C6 C5 C4 117.45(15)
C1 C6 C5 123.69(15)
C1 C6 H6 118.2
C5 C6 H6 118.2
O11 C11 O12 122.92(15)
O11 C11 C1 119.06(14)
O12 C11 C1 118.01(14)
C2 N21 C21 124.85(14)
C2 N21 H21 116.2(16)
C21 N21 H21 115.0(16)
C22 C21 C26 118.32(16)
C22 C21 N21 118.73(15)
C26 C21 N21 122.82(15)
C21 C22 C23 120.66(17)
C21 C22 H22 119.7
C23 C22 H22 119.7
C24 C23 C22 120.56(18)
C24 C23 H23 119.7
C22 C23 H23 119.7
C25 C24 C23 118.93(17)
C25 C24 H24 120.5
C23 C24 H24 120.5
C24 C25 C26 120.92(17)
C24 C25 H25 119.5
C26 C25 H25 119.5
C25 C26 C21 120.59(17)
C25 C26 H26 119.7
C21 C26 H26 119.7
O41 C41 O42 123.09(15)
O41 C41 C4 118.32(14)
O42 C41 C4 118.58(15)
C5 N51 C51 126.27(14)
C5 N51 H51 115.9(17)
C51 N51 H51 116.6(17)
C56 C51 C52 118.36(16)
C56 C51 N51 117.98(15)
C52 C51 N51 123.53(16)
C53 C52 C51 120.57(17)
C53 C52 H52 119.7
C51 C52 H52 119.7
C54 C53 C52 121.09(18)
C54 C53 H53 119.5
C52 C53 H53 119.5
C53 C54 C55 118.61(17)
C53 C54 H54 120.7
C55 C54 H54 120.7
C54 C55 C56 120.98(17)
C54 C55 H55 119.5
C56 C55 H55 119.5
C55 C56 C51 120.38(17)
C55 C56 H56 119.8
C51 C56 H56 119.8

loop_
_geom_bond_atom_site_label_1
_geom_bond_atom_site_label_2
_geom_bond_site_symmetry_2
_geom_bond_distance
_geom_bond_publ_flag
Na1 O2 . 2.3487(14) ?
Na1 O3 . 2.3815(15) ?
Na1 O4 . 2.3882(15) ?
Na1 O6 . 2.4224(14) ?
Na1 O5 . 2.5178(15) ?
Na1 O1 . 2.5605(17) ?
Na1 Na2 . 3.4915(11) ?
Na1 H4A . 2.60(3) ?
Na2 O8 . 2.3237(16) ?
Na2 O9 . 2.3266(17) ?
Na2 O6 . 2.4407(15) ?
Na2 O5 . 2.4582(15) ?
Na2 O7 . 2.4685(18) ?
Na2 H7B . 2.66(3) ?
O1 H1A . 0.846(10) ?
O1 H1B . 0.841(10) ?
O2 H2A . 0.85(2) ?
O2 H2B . 0.840(9) ?
O3 H3A . 0.84(2) ?
O3 H3B . 0.844(10) ?
O4 H4A . 0.845(10) ?
O4 H4B . 0.845(10) ?
O5 H5A . 0.846(10) ?
O5 H5B . 0.84(2) ?
O6 H6A . 0.844(10) ?
O6 H6B . 0.84(3) ?
O7 H7B . 0.843(10) ?
O8 H8A . 0.85(3) ?
O8 H8B . 0.843(10) ?
O9 H9A . 0.85(4) ?
O9 H9B . 0.849(10) ?
O1W H1WA . 0.851(10) ?
O1W H1WB . 0.84(3) ?
C1 C6 . 1.400(2) ?
C1 C2 . 1.423(2) ?
C1 C11 . 1.517(2) ?
C2 N21 . 1.398(2) ?
C2 C3 . 1.406(2) ?
C3 C4 . 1.402(2) ?
C3 H3 . 0.9500 ?
C4 C5 . 1.426(2) ?
C4 C41 . 1.517(2) ?
C5 N51 . 1.399(2) ?
C5 C6 . 1.403(2) ?
C6 H6 . 0.9500 ?
C11 O11 . 1.268(2) ?
C11 O12 . 1.272(2) ?
N21 C21 . 1.410(2) ?
N21 H21 . 0.91(3) ?
C21 C22 . 1.393(2) ?
C21 C26 . 1.401(2) ?
C22 C23 . 1.399(3) ?
C22 H22 . 0.9500 ?
C23 C24 . 1.387(3) ?
C23 H23 . 0.9500 ?
C24 C25 . 1.387(3) ?
C24 H24 . 0.9500 ?
C25 C26 . 1.390(3) ?
C25 H25 . 0.9500 ?
C26 H26 . 0.9500 ?
C41 O41 . 1.271(2) ?
C41 O42 . 1.272(2) ?
N51 C51 . 1.409(2) ?
N51 H51 . 0.90(3) ?
C51 C56 . 1.399(2) ?
C51 C52 . 1.402(2) ?
C52 C53 . 1.390(3) ?
C52 H52 . 0.9500 ?
C53 C54 . 1.388(3) ?
C53 H53 . 0.9500 ?
C54 C55 . 1.391(3) ?
C54 H54 . 0.9500 ?
C55 C56 . 1.397(3) ?
C55 H55 . 0.9500 ?
C56 H56 . 0.9500 ?

loop_
_geom_hbond_atom_site_label_D
_geom_hbond_atom_site_label_H
_geom_hbond_atom_site_label_A
_geom_hbond_site_symmetry_A
_geom_hbond_distance_DH
_geom_hbond_distance_HA
_geom_hbond_distance_DA
_geom_hbond_angle_DHA
O1 H1A O12 1_545 0.846(10) 2.007(13) 2.8328(18) 165(3)
O1 H1B O8 1_655 0.841(10) 2.61(2) 3.130(2) 121(2)
O2 H2A O42 2_666 0.85(2) 1.990(11) 2.8275(18) 168(3)
O2 H2B O11 1_545 0.840(9) 1.947(10) 2.7740(18) 168(2)
O3 H3A O12 2_667 0.84(2) 1.927(10) 2.7632(18) 171(2)
O3 H3B O41 1_556 0.844(10) 1.878(10) 2.7123(18) 170(2)
O4 H4A O41 1_556 0.845(10) 2.007(10) 2.8522(19) 178(3)
O4 H4B O1W 1_656 0.845(10) 2.006(11) 2.824(2) 163(2)
O5 H5A O42 1_556 0.846(10) 2.052(11) 2.8895(18) 170(2)
O5 H5B O4 2_667 0.84(2) 2.159(11) 2.9889(19) 169(2)
O6 H6A O11 1_545 0.844(10) 2.013(10) 2.8513(18) 172(3)
O6 H6B O1 2_657 0.84(3) 2.172(10) 3.014(2) 178(2)
O7 H7B O3 . 0.843(10) 1.911(12) 2.741(2) 168(3)
O8 H8A O7 2_557 0.85(3) 2.145(17) 2.925(2) 154(3)
O8 H8B O12 1_445 0.843(10) 2.036(13) 2.845(2) 161(3)
O9 H9A O1W 2_566 0.85(4) 2.03(2) 2.826(2) 155(4)
O9 H9B O2 1_455 0.849(10) 1.975(13) 2.8015(19) 164(3)
O1W H1WA O42 . 0.851(10) 2.073(13) 2.9059(19) 166(3)
O1W H1WB O9 1_554 0.84(3) 2.054(18) 2.858(2) 159(4)
N21 H21 O11 . 0.91(3) 2.03(3) 2.7176(19) 132(2)
N51 H51 O41 . 0.90(3) 2.03(3) 2.6950(19) 130(2)

loop_
_geom_torsion_atom_site_label_1
_geom_torsion_atom_site_label_2
_geom_torsion_atom_site_label_3
_geom_torsion_atom_site_label_4
_geom_torsion
O2 Na1 Na2 O8 101.00(8)
O3 Na1 Na2 O8 -77.29(8)
O4 Na1 Na2 O8 -156.79(8)
O6 Na1 Na2 O8 25.28(8)
O5 Na1 Na2 O8 -172.32(9)
O1 Na1 Na2 O8 6.52(9)
O2 Na1 Na2 O9 -87.49(8)
O3 Na1 Na2 O9 94.22(8)
O4 Na1 Na2 O9 14.72(9)
O6 Na1 Na2 O9 -163.21(9)
O5 Na1 Na2 O9 -0.81(7)
O1 Na1 Na2 O9 178.03(7)
O2 Na1 Na2 O6 75.72(6)
O3 Na1 Na2 O6 -102.57(6)
O4 Na1 Na2 O6 177.93(7)
O5 Na1 Na2 O6 162.40(7)
O1 Na1 Na2 O6 -18.76(6)
O2 Na1 Na2 O5 -86.68(6)
O3 Na1 Na2 O5 95.03(6)
O4 Na1 Na2 O5 15.53(6)
O6 Na1 Na2 O5 -162.40(7)
O1 Na1 Na2 O5 178.84(6)
O2 Na1 Na2 O7 -174.75(6)
O3 Na1 Na2 O7 6.97(5)
O4 Na1 Na2 O7 -72.53(6)
O6 Na1 Na2 O7 109.53(6)
O5 Na1 Na2 O7 -88.06(6)
O1 Na1 Na2 O7 90.77(6)
O9 Na2 O5 Na1 179.40(6)
O6 Na2 O5 Na1 -12.11(5)
O7 Na2 O5 Na1 90.87(5)
O2 Na1 O5 Na2 99.89(5)
O3 Na1 O5 Na2 -73.55(5)
O4 Na1 O5 Na2 -167.22(5)
O6 Na1 O5 Na2 12.20(5)
O1 Na1 O5 Na2 -4.7(3)
O2 Na1 O6 Na2 -107.66(5)
O3 Na1 O6 Na2 68.43(5)
O4 Na1 O6 Na2 -9.2(3)
O5 Na1 O6 Na2 -12.30(5)
O1 Na1 O6 Na2 164.23(5)
O8 Na2 O6 Na1 -160.82(6)
O9 Na2 O6 Na1 77.3(3)
O5 Na2 O6 Na1 12.59(5)
O7 Na2 O6 Na1 -75.21(6)
C6 C1 C2 N21 -176.15(15)
C11 C1 C2 N21 5.5(2)
C6 C1 C2 C3 1.0(2)
C11 C1 C2 C3 -177.39(14)
N21 C2 C3 C4 176.04(15)
C1 C2 C3 C4 -1.2(2)
C2 C3 C4 C5 -0.1(2)
C2 C3 C4 C41 -179.55(15)
C3 C4 C5 N51 178.21(15)
C41 C4 C5 N51 -2.4(2)
C3 C4 C5 C6 1.6(2)
C41 C4 C5 C6 -179.05(14)
C2 C1 C6 C5 0.5(2)
C11 C1 C6 C5 178.96(15)
N51 C5 C6 C1 -178.52(15)
C4 C5 C6 C1 -1.8(2)
C6 C1 C11 O11 171.11(15)
C2 C1 C11 O11 -10.5(2)
C6 C1 C11 O12 -9.7(2)
C2 C1 C11 O12 168.70(15)
C3 C2 N21 C21 35.5(2)
C1 C2 N21 C21 -147.42(17)
C2 N21 C21 C22 -154.71(18)
C2 N21 C21 C26 29.5(3)
C26 C21 C22 C23 1.5(3)
N21 C21 C22 C23 -174.51(19)
C21 C22 C23 C24 -1.0(4)
C22 C23 C24 C25 0.2(3)
C23 C24 C25 C26 0.1(3)
C24 C25 C26 C21 0.4(3)
C22 C21 C26 C25 -1.2(3)
N21 C21 C26 C25 174.65(17)
C3 C4 C41 O41 -178.91(14)
C5 C4 C41 O41 1.7(2)
C3 C4 C41 O42 2.4(2)
C5 C4 C41 O42 -177.02(15)
C6 C5 N51 C51 -32.0(2)
C4 C5 N51 C51 151.39(17)
C5 N51 C51 C56 158.36(17)
C5 N51 C51 C52 -25.7(3)
C56 C51 C52 C53 0.4(3)
N51 C51 C52 C53 -175.51(18)
C51 C52 C53 C54 0.1(3)
C52 C53 C54 C55 0.0(3)
C53 C54 C55 C56 -0.6(3)
C54 C55 C56 C51 1.1(3)
C52 C51 C56 C55 -1.0(3)
N51 C51 C56 C55 175.13(17)
